data_7134141
loop_
_publ_author_name
'Gremillion, Alexander J.'
'Kumar, Hemant'
'Del Rosal, Iker'
'Kelley, Steven P.'
'Maron, Laurent'
'Gessner, Viktoria H.'
'Walensky, Justin R.'

_publ_section_title
;
 Cerium(III) yldiide complexes with divergent CO reactivity.
;
_journal_issue 4
_journal_name_full 'Chemical communications (Cambridge, England)'
_journal_page_first 752
_journal_page_last 755
_journal_paper_doi 10.1039/d4cc04562a
_journal_volume 61
_journal_year 2024
_chemical_formula_moiety 'C68 H80 Ce2 O2 P2 S2'
_chemical_formula_sum 'C68 H80 Ce2 O2 P2 S2'
_chemical_formula_weight 1335.62
_space_group_crystal_system triclinic
_space_group_IT_number 2
_space_group_name_Hall '-P 1'
_space_group_name_H-M_alt 'P -1'
_atom_sites_solution_hydrogens geom
_atom_sites_solution_primary direct
_atom_sites_solution_secondary difmap
_audit_creation_method SHELXL-2019/3
_audit_update_record
;
2024-06-12 deposited with the CCDC.	2024-12-12 downloaded from the CCDC.
;
_cell_angle_alpha 115.1891(16)
_cell_angle_beta 99.9137(17)
_cell_angle_gamma 101.7517(17)
_cell_formula_units_Z 1
_cell_length_a 12.0893(6)
_cell_length_b 12.1740(6)
_cell_length_c 12.3858(6)
_cell_measurement_reflns_used 9924
_cell_measurement_temperature 173(2)
_cell_measurement_theta_max 27.85
_cell_measurement_theta_min 2.20
_cell_volume 1544.50(14)
_computing_cell_refinement 'Bruker Apex4 V.2022.1-1/SAINT V8.40B'
_computing_data_collection 'Bruker Apex4 V.2022.1-1'
_computing_data_reduction 'Bruker Apex4 V.2022.1-1/SAINT V8.40B'
_computing_molecular_graphics 'Olex2 (Dolomanov et al., 2009)'
_computing_publication_material 'Olex2 (Dolomanov et al., 2009)'
_computing_structure_refinement 'SHELXL-2019/2 (Sheldrick, 2019)'
_diffrn_ambient_temperature 173(2)
_diffrn_measured_fraction_theta_full 0.998
_diffrn_measured_fraction_theta_max 0.996
_diffrn_measurement_device_type 'Bruker Photon II CMOS area detector'
_diffrn_measurement_method 'shutterless omega and phi scans'
_diffrn_radiation_type MoK\a
_diffrn_radiation_wavelength 0.71073
_diffrn_reflns_av_R_equivalents 0.1058
_diffrn_reflns_av_unetI/netI 0.0698
_diffrn_reflns_Laue_measured_fraction_full 0.998
_diffrn_reflns_Laue_measured_fraction_max 0.996
_diffrn_reflns_limit_h_max 15
_diffrn_reflns_limit_h_min -15
_diffrn_reflns_limit_k_max 14
_diffrn_reflns_limit_k_min -16
_diffrn_reflns_limit_l_max 16
_diffrn_reflns_limit_l_min 0
_diffrn_reflns_number 7345
_diffrn_reflns_point_group_measured_fraction_full 0.998
_diffrn_reflns_point_group_measured_fraction_max 0.996
_diffrn_reflns_theta_full 25.242
_diffrn_reflns_theta_max 27.887
_diffrn_reflns_theta_min 1.945
_diffrn_source 'Incoatec IMuS microfocus Mo tube'
_exptl_absorpt_coefficient_mu 1.617
_exptl_absorpt_correction_T_max 0.745618
_exptl_absorpt_correction_T_min 0.625620
_exptl_absorpt_correction_type multi-scan
_exptl_absorpt_process_details 'Bruker AXScale'
_exptl_crystal_colour yellow
_exptl_crystal_density_diffrn 1.436
_exptl_crystal_description needle
_exptl_crystal_F_000 682
_exptl_crystal_size_max 0.080
_exptl_crystal_size_mid 0.040
_exptl_crystal_size_min 0.040
_refine_diff_density_max 2.591
_refine_diff_density_min -1.070
_refine_diff_density_rms 0.215
_refine_ls_extinction_method none
_refine_ls_goodness_of_fit_ref 1.098
_refine_ls_hydrogen_treatment constr
_refine_ls_matrix_type full
_refine_ls_number_parameters 354
_refine_ls_number_reflns 7345
_refine_ls_number_restraints 0
_refine_ls_restrained_S_all 1.098
_refine_ls_R_factor_all 0.0834
_refine_ls_R_factor_gt 0.0611
_refine_ls_shift/su_max 0.000
_refine_ls_shift/su_mean 0.000
_refine_ls_structure_factor_coef Fsqd
_refine_ls_weighting_details 'w=1/[\s^2^(Fo^2^)+(0.0203P)^2^+8.6768P] where P=(Fo^2^+2Fc^2^)/3'
_refine_ls_weighting_scheme calc
_refine_ls_wR_factor_gt 0.1210
_refine_ls_wR_factor_ref 0.1330
_reflns_Friedel_coverage 0.000
_reflns_number_gt 6116
_reflns_number_total 7345
_reflns_threshold_expression 'I > 2\s(I)'
_cod_data_source_file d4cc04562a3.cif
_cod_data_source_block 3
_cod_original_cell_volume 1544.49(13)
_cod_database_code 7134141
_shelx_shelxl_version_number 2019/3
_shelx_space_group_comment
; 
The symmetry employed for this shelxl refinement is uniquely defined 
by the following loop, which should always be used as a source of 
symmetry information in preference to the above space-group names. 
They are only intended as comments. 
;
_shelx_estimated_absorpt_t_min 0.882
_shelx_estimated_absorpt_t_max 0.938

loop_
_space_group_symop_operation_xyz
'x, y, z'
'-x, -y, -z'

loop_
_atom_site_label
_atom_site_type_symbol
_atom_site_fract_x
_atom_site_fract_y
_atom_site_fract_z
_atom_site_U_iso_or_equiv
_atom_site_adp_type
_atom_site_occupancy
_atom_site_site_symmetry_order
_atom_site_calc_flag
_atom_site_refinement_flags_posn
_atom_site_refinement_flags_adp
_atom_site_refinement_flags_occupancy
_atom_site_disorder_assembly
_atom_site_disorder_group
Ce1 Ce 0.23992(3) 0.13025(3) 0.22876(3) 0.01761(11) Uani 1 1 d . . . . .
P1 P 0.22937(13) 0.35876(14) 0.12696(14) 0.0185(3) Uani 1 1 d . . . . .
S1 S 0.36994(13) 0.38000(14) 0.25269(14) 0.0240(3) Uani 1 1 d . . . . .
C1 C 0.4514(5) 0.0913(6) 0.1831(6) 0.0269(14) Uani 1 1 d . . . . .
O1 O -0.0410(3) 0.0377(4) -0.1006(4) 0.0251(9) Uani 1 1 d . . . . .
C2 C 0.3761(5) 0.0553(6) 0.0652(6) 0.0255(13) Uani 1 1 d . . . . .
C3 C 0.2848(5) -0.0562(6) 0.0311(6) 0.0237(13) Uani 1 1 d . . . . .
C4 C 0.3045(5) -0.0903(6) 0.1265(6) 0.0228(12) Uani 1 1 d . . . . .
C5 C 0.4087(5) -0.0006(6) 0.2195(6) 0.0267(13) Uani 1 1 d . . . . .
C6 C 0.5674(6) 0.1980(7) 0.2499(8) 0.0428(19) Uani 1 1 d . . . . .
H6A H 0.576476 0.247930 0.205568 0.064 Uiso 1 1 calc R U . . .
H6B H 0.632579 0.161715 0.251965 0.064 Uiso 1 1 calc R U . . .
H6C H 0.568468 0.253469 0.335331 0.064 Uiso 1 1 calc R U . . .
C7 C 0.3979(7) 0.1169(7) -0.0156(7) 0.0401(18) Uani 1 1 d . . . . .
H7A H 0.326529 0.084631 -0.085276 0.060 Uiso 1 1 calc R U . . .
H7B H 0.463544 0.096385 -0.048050 0.060 Uiso 1 1 calc R U . . .
H7C H 0.417649 0.209754 0.034266 0.060 Uiso 1 1 calc R U . . .
C8 C 0.1884(6) -0.1336(7) -0.0914(6) 0.0362(16) Uani 1 1 d . . . . .
H8A H 0.125518 -0.192117 -0.083450 0.054 Uiso 1 1 calc R U . . .
H8B H 0.221043 -0.182809 -0.156577 0.054 Uiso 1 1 calc R U . . .
H8C H 0.155975 -0.076093 -0.113852 0.054 Uiso 1 1 calc R U . . .
C9 C 0.2306(6) -0.2096(6) 0.1229(7) 0.0365(16) Uani 1 1 d . . . . .
H9A H 0.270918 -0.220374 0.191742 0.055 Uiso 1 1 calc R U . . .
H9B H 0.219974 -0.284271 0.043335 0.055 Uiso 1 1 calc R U . . .
H9C H 0.153229 -0.200997 0.131272 0.055 Uiso 1 1 calc R U . . .
C10 C 0.4811(7) -0.0151(8) 0.3233(7) 0.0436(19) Uani 1 1 d . . . . .
H10A H 0.523945 0.069541 0.394606 0.065 Uiso 1 1 calc R U . . .
H10B H 0.537752 -0.058853 0.292866 0.065 Uiso 1 1 calc R U . . .
H10C H 0.428395 -0.065238 0.349134 0.065 Uiso 1 1 calc R U . . .
C11 C 0.1117(5) 0.1233(7) 0.3953(6) 0.0298(15) Uani 1 1 d . . . . .
C12 C 0.1299(6) 0.2480(7) 0.4128(5) 0.0290(14) Uani 1 1 d . . . . .
C13 C 0.2532(6) 0.3150(6) 0.4723(5) 0.0259(13) Uani 1 1 d . . . . .
C14 C 0.3090(5) 0.2292(6) 0.4878(5) 0.0227(12) Uani 1 1 d . . . . .
C15 C 0.2207(5) 0.1099(6) 0.4399(5) 0.0231(13) Uani 1 1 d . . . . .
C16 C -0.0073(6) 0.0229(9) 0.3476(7) 0.051(2) Uani 1 1 d . . . . .
H16A H -0.062392 0.035322 0.288949 0.077 Uiso 1 1 calc R U . . .
H16B H -0.038072 0.030618 0.417833 0.077 Uiso 1 1 calc R U . . .
H16C H 0.001313 -0.062165 0.304963 0.077 Uiso 1 1 calc R U . . .
C17 C 0.0393(7) 0.3090(9) 0.3887(7) 0.046(2) Uani 1 1 d . . . . .
H17A H 0.050265 0.331737 0.323372 0.069 Uiso 1 1 calc R U . . .
H17B H 0.048431 0.386205 0.465396 0.069 Uiso 1 1 calc R U . . .
H17C H -0.039965 0.248903 0.361374 0.069 Uiso 1 1 calc R U . . .
C18 C 0.3085(7) 0.4562(6) 0.5271(6) 0.0385(17) Uani 1 1 d . . . . .
H18A H 0.392663 0.474992 0.532724 0.058 Uiso 1 1 calc R U . . .
H18B H 0.299372 0.499685 0.610697 0.058 Uiso 1 1 calc R U . . .
H18C H 0.269524 0.486206 0.473785 0.058 Uiso 1 1 calc R U . . .
C19 C 0.4372(6) 0.2644(6) 0.5550(6) 0.0336(15) Uani 1 1 d . . . . .
H19A H 0.452139 0.191777 0.563348 0.050 Uiso 1 1 calc R U . . .
H19B H 0.456807 0.337815 0.638060 0.050 Uiso 1 1 calc R U . . .
H19C H 0.486246 0.286469 0.507491 0.050 Uiso 1 1 calc R U . . .
C20 C 0.2360(7) -0.0028(7) 0.4536(7) 0.0365(16) Uani 1 1 d . . . . .
H20A H 0.189260 -0.081535 0.376905 0.055 Uiso 1 1 calc R U . . .
H20B H 0.209241 -0.002838 0.523916 0.055 Uiso 1 1 calc R U . . .
H20C H 0.319627 0.002146 0.469035 0.055 Uiso 1 1 calc R U . . .
C21 C 0.1325(5) 0.2083(6) 0.0616(6) 0.0233(13) Uani 1 1 d . . . . .
C22 C 0.0438(5) 0.1251(5) -0.0229(5) 0.0179(11) Uani 1 1 d . . . . .
C23 C 0.1541(5) 0.4738(5) 0.1961(6) 0.0223(12) Uani 1 1 d . . . . .
C24 C 0.0413(6) 0.4568(7) 0.1323(7) 0.0347(16) Uani 1 1 d . . . . .
H24 H 0.004451 0.386615 0.050829 0.042 Uiso 1 1 calc R U . . .
C25 C -0.0184(6) 0.5416(7) 0.1863(8) 0.0432(19) Uani 1 1 d . . . . .
H25 H -0.096527 0.528453 0.142130 0.052 Uiso 1 1 calc R U . . .
C26 C 0.0344(7) 0.6450(7) 0.3038(7) 0.0423(18) Uani 1 1 d . . . . .
H26 H -0.007366 0.702480 0.340437 0.051 Uiso 1 1 calc R U . . .
C27 C 0.1478(7) 0.6648(7) 0.3679(7) 0.0379(17) Uani 1 1 d . . . . .
H27 H 0.184286 0.736163 0.448743 0.045 Uiso 1 1 calc R U . . .
C28 C 0.2094(6) 0.5805(6) 0.3145(6) 0.0314(15) Uani 1 1 d . . . . .
H28 H 0.288251 0.595102 0.358072 0.038 Uiso 1 1 calc R U . . .
C29 C 0.2719(5) 0.3923(6) 0.0087(6) 0.0244(13) Uani 1 1 d . . . . .
C30 C 0.2373(6) 0.3016(7) -0.1154(6) 0.0319(15) Uani 1 1 d . . . . .
H30 H 0.188187 0.217617 -0.142487 0.038 Uiso 1 1 calc R U . . .
C31 C 0.2757(7) 0.3351(9) -0.2014(7) 0.0454(19) Uani 1 1 d . . . . .
H31 H 0.252500 0.273373 -0.287064 0.054 Uiso 1 1 calc R U . . .
C32 C 0.3466(7) 0.4567(9) -0.1621(9) 0.051(2) Uani 1 1 d . . . . .
H32 H 0.372942 0.478584 -0.220386 0.062 Uiso 1 1 calc R U . . .
C33 C 0.3790(7) 0.5458(8) -0.0394(9) 0.049(2) Uani 1 1 d . . . . .
H33 H 0.426437 0.630147 -0.013427 0.059 Uiso 1 1 calc R U . . .
C34 C 0.3445(6) 0.5162(7) 0.0474(7) 0.0364(16) Uani 1 1 d . . . . .
H34 H 0.369535 0.578876 0.132916 0.044 Uiso 1 1 calc R U . . .

loop_
_atom_site_aniso_label
_atom_site_aniso_U_11
_atom_site_aniso_U_22
_atom_site_aniso_U_33
_atom_site_aniso_U_23
_atom_site_aniso_U_13
_atom_site_aniso_U_12
Ce1 0.01675(17) 0.01809(17) 0.01858(17) 0.00891(13) 0.00467(12) 0.00663(12)
P1 0.0167(7) 0.0157(7) 0.0222(7) 0.0096(6) 0.0040(6) 0.0035(6)
S1 0.0187(7) 0.0213(7) 0.0278(8) 0.0111(6) 0.0005(6) 0.0042(6)
C1 0.016(3) 0.028(3) 0.040(4) 0.012(3) 0.013(3) 0.015(2)
O1 0.020(2) 0.026(2) 0.026(2) 0.0131(19) 0.0022(17) 0.0029(18)
C2 0.023(3) 0.034(3) 0.033(3) 0.020(3) 0.018(3) 0.018(3)
C3 0.022(3) 0.026(3) 0.027(3) 0.011(3) 0.009(2) 0.015(2)
C4 0.025(3) 0.023(3) 0.026(3) 0.013(3) 0.008(2) 0.015(2)
C5 0.024(3) 0.033(3) 0.030(3) 0.017(3) 0.009(3) 0.018(3)
C6 0.023(3) 0.027(4) 0.059(5) 0.006(3) 0.010(3) 0.004(3)
C7 0.053(4) 0.044(4) 0.056(5) 0.035(4) 0.040(4) 0.032(4)
C8 0.037(4) 0.038(4) 0.030(4) 0.010(3) 0.011(3) 0.016(3)
C9 0.046(4) 0.026(4) 0.044(4) 0.018(3) 0.020(3) 0.016(3)
C10 0.043(4) 0.057(5) 0.040(4) 0.024(4) 0.009(3) 0.033(4)
C11 0.026(3) 0.040(4) 0.018(3) 0.013(3) 0.006(2) 0.002(3)
C12 0.030(3) 0.048(4) 0.017(3) 0.017(3) 0.010(3) 0.022(3)
C13 0.037(3) 0.025(3) 0.014(3) 0.006(2) 0.005(2) 0.015(3)
C14 0.025(3) 0.026(3) 0.016(3) 0.009(2) 0.006(2) 0.009(2)
C15 0.023(3) 0.028(3) 0.012(3) 0.007(2) 0.002(2) 0.004(2)
C16 0.029(4) 0.082(6) 0.037(4) 0.029(4) 0.011(3) 0.002(4)
C17 0.042(4) 0.077(6) 0.033(4) 0.027(4) 0.015(3) 0.040(4)
C18 0.062(5) 0.029(4) 0.021(3) 0.009(3) 0.009(3) 0.017(3)
C19 0.034(4) 0.029(4) 0.028(3) 0.008(3) 0.002(3) 0.009(3)
C20 0.050(4) 0.033(4) 0.033(4) 0.021(3) 0.014(3) 0.012(3)
C21 0.023(3) 0.019(3) 0.026(3) 0.013(3) 0.003(2) 0.004(2)
C22 0.020(3) 0.020(3) 0.022(3) 0.014(2) 0.010(2) 0.009(2)
C23 0.022(3) 0.017(3) 0.029(3) 0.012(3) 0.008(2) 0.005(2)
C24 0.024(3) 0.033(4) 0.044(4) 0.014(3) 0.008(3) 0.011(3)
C25 0.028(4) 0.043(4) 0.060(5) 0.022(4) 0.012(3) 0.021(3)
C26 0.052(5) 0.034(4) 0.053(5) 0.022(4) 0.026(4) 0.025(4)
C27 0.056(5) 0.031(4) 0.037(4) 0.018(3) 0.020(3) 0.025(3)
C28 0.044(4) 0.024(3) 0.030(3) 0.014(3) 0.010(3) 0.014(3)
C29 0.021(3) 0.029(3) 0.033(3) 0.021(3) 0.010(3) 0.012(3)
C30 0.030(3) 0.036(4) 0.036(4) 0.019(3) 0.014(3) 0.015(3)
C31 0.051(5) 0.068(6) 0.034(4) 0.029(4) 0.020(4) 0.034(4)
C32 0.053(5) 0.083(7) 0.066(6) 0.062(6) 0.039(4) 0.039(5)
C33 0.047(5) 0.049(5) 0.080(6) 0.050(5) 0.033(4) 0.017(4)
C34 0.033(4) 0.036(4) 0.051(4) 0.028(4) 0.017(3) 0.011(3)

loop_
_atom_type_symbol
_atom_type_description
_atom_type_scat_dispersion_real
_atom_type_scat_dispersion_imag
_atom_type_scat_source
C C 0.0033 0.0016 'International Tables Vol C Tables 4.2.6.8 and 6.1.1.4'
H H 0.0000 0.0000 'International Tables Vol C Tables 4.2.6.8 and 6.1.1.4'
O O 0.0106 0.0060 'International Tables Vol C Tables 4.2.6.8 and 6.1.1.4'
S S 0.1246 0.1234 'International Tables Vol C Tables 4.2.6.8 and 6.1.1.4'
Ce Ce -0.2486 2.6331 'International Tables Vol C Tables 4.2.6.8 and 6.1.1.4'
P P 0.1023 0.0942 'International Tables Vol C Tables 4.2.6.8 and 6.1.1.4'

loop_
_geom_angle_atom_site_label_1
_geom_angle_atom_site_label_2
_geom_angle_atom_site_label_3
_geom_angle
_geom_angle_site_symmetry_1
_geom_angle_site_symmetry_3
_geom_angle_publ_flag
O1 Ce1 C3 75.06(16) 2 . ?
O1 Ce1 C15 91.44(15) 2 . ?
C3 Ce1 C15 122.43(18) . . ?
O1 Ce1 C4 78.47(16) 2 . ?
C3 Ce1 C4 29.43(17) . . ?
C15 Ce1 C4 93.44(18) . . ?
O1 Ce1 C14 119.31(16) 2 . ?
C3 Ce1 C14 134.99(17) . . ?
C15 Ce1 C14 29.55(17) . . ?
C4 Ce1 C14 107.32(17) . . ?
O1 Ce1 C2 101.46(16) 2 . ?
C3 Ce1 C2 29.27(18) . . ?
C15 Ce1 C2 134.43(18) . . ?
C4 Ce1 C2 48.34(18) . . ?
C14 Ce1 C2 127.88(18) . . ?
O1 Ce1 C1 122.39(16) 2 . ?
C3 Ce1 C1 48.17(18) . . ?
C15 Ce1 C1 109.18(19) . . ?
C4 Ce1 C1 48.17(18) . . ?
C14 Ce1 C1 98.73(18) . . ?
C2 Ce1 C1 29.18(18) . . ?
O1 Ce1 C11 72.71(16) 2 . ?
C3 Ce1 C11 133.52(19) . . ?
C15 Ce1 C11 29.25(18) . . ?
C4 Ce1 C11 110.5(2) . . ?
C14 Ce1 C11 48.13(17) . . ?
C2 Ce1 C11 158.7(2) . . ?
C1 Ce1 C11 138.2(2) . . ?
O1 Ce1 C5 106.80(16) 2 . ?
C3 Ce1 C5 48.05(18) . . ?
C15 Ce1 C5 86.43(18) . . ?
C4 Ce1 C5 29.05(17) . . ?
C14 Ce1 C5 87.74(18) . . ?
C2 Ce1 C5 48.01(18) . . ?
C1 Ce1 C5 29.10(19) . . ?
C11 Ce1 C5 113.0(2) . . ?
O1 Ce1 C12 87.37(17) 2 . ?
C3 Ce1 C12 160.42(19) . . ?
C15 Ce1 C12 48.18(18) . . ?
C4 Ce1 C12 138.94(19) . . ?
C14 Ce1 C12 48.19(17) . . ?
C2 Ce1 C12 170.30(19) . . ?
C1 Ce1 C12 145.74(18) . . ?
C11 Ce1 C12 28.8(2) . . ?
C5 Ce1 C12 133.33(18) . . ?
O1 Ce1 C13 116.10(16) 2 . ?
C3 Ce1 C13 162.96(17) . . ?
C15 Ce1 C13 48.08(18) . . ?
C4 Ce1 C13 136.27(17) . . ?
C14 Ce1 C13 28.98(17) . . ?
C2 Ce1 C13 142.43(19) . . ?
C1 Ce1 C13 117.49(18) . . ?
C11 Ce1 C13 47.61(19) . . ?
C5 Ce1 C13 114.93(18) . . ?
C12 Ce1 C13 29.14(18) . . ?
O1 Ce1 C21 73.75(15) 2 . ?
C3 Ce1 C21 88.99(18) . . ?
C15 Ce1 C21 141.00(18) . . ?
C4 Ce1 C21 117.53(17) . . ?
C14 Ce1 C21 135.11(18) . . ?
C2 Ce1 C21 84.38(18) . . ?
C1 Ce1 C21 109.19(19) . . ?
C11 Ce1 C21 112.52(19) . . ?
C5 Ce1 C21 132.13(18) . . ?
C12 Ce1 C21 94.38(18) . . ?
C13 Ce1 C21 106.20(17) . . ?
C21 P1 C29 110.9(3) . . ?
C21 P1 C23 108.9(3) . . ?
C29 P1 C23 104.2(3) . . ?
C21 P1 S1 110.3(2) . . ?
C29 P1 S1 111.1(2) . . ?
C23 P1 S1 111.4(2) . . ?
P1 S1 Ce1 87.80(6) . . ?
C2 C1 C5 108.2(5) . . ?
C2 C1 C6 125.7(6) . . ?
C5 C1 C6 125.5(6) . . ?
C2 C1 Ce1 75.3(3) . . ?
C5 C1 Ce1 76.3(3) . . ?
C6 C1 Ce1 121.6(4) . . ?
C22 O1 Ce1 168.1(4) . 2 ?
C3 C2 C1 107.6(5) . . ?
C3 C2 C7 126.3(6) . . ?
C1 C2 C7 125.7(6) . . ?
C3 C2 Ce1 74.2(3) . . ?
C1 C2 Ce1 75.5(3) . . ?
C7 C2 Ce1 121.5(4) . . ?
C2 C3 C4 108.3(5) . . ?
C2 C3 C8 126.2(6) . . ?
C4 C3 C8 125.3(6) . . ?
C2 C3 Ce1 76.5(3) . . ?
C4 C3 Ce1 75.7(3) . . ?
C8 C3 Ce1 118.4(4) . . ?
C5 C4 C3 108.0(5) . . ?
C5 C4 C9 126.5(6) . . ?
C3 C4 C9 125.3(6) . . ?
C5 C4 Ce1 77.2(3) . . ?
C3 C4 Ce1 74.9(3) . . ?
C9 C4 Ce1 117.9(4) . . ?
C4 C5 C1 107.8(5) . . ?
C4 C5 C10 126.7(6) . . ?
C1 C5 C10 123.8(6) . . ?
C4 C5 Ce1 73.8(3) . . ?
C1 C5 Ce1 74.6(3) . . ?
C10 C5 Ce1 129.0(4) . . ?
C12 C11 C15 109.2(5) . . ?
C12 C11 C16 125.4(7) . . ?
C15 C11 C16 125.2(7) . . ?
C12 C11 Ce1 77.0(4) . . ?
C15 C11 Ce1 74.2(3) . . ?
C16 C11 Ce1 119.8(4) . . ?
C11 C12 C13 107.2(5) . . ?
C11 C12 C17 128.3(6) . . ?
C13 C12 C17 124.2(7) . . ?
C11 C12 Ce1 74.2(4) . . ?
C13 C12 Ce1 75.7(3) . . ?
C17 C12 Ce1 120.8(4) . . ?
C14 C13 C12 108.1(6) . . ?
C14 C13 C18 126.1(6) . . ?
C12 C13 C18 125.1(6) . . ?
C14 C13 Ce1 73.6(3) . . ?
C12 C13 Ce1 75.2(3) . . ?
C18 C13 Ce1 124.8(4) . . ?
C13 C14 C15 107.8(5) . . ?
C13 C14 C19 124.9(6) . . ?
C15 C14 C19 127.0(6) . . ?
C13 C14 Ce1 77.4(3) . . ?
C15 C14 Ce1 74.3(3) . . ?
C19 C14 Ce1 119.1(4) . . ?
C11 C15 C14 107.7(6) . . ?
C11 C15 C20 125.2(6) . . ?
C14 C15 C20 126.4(6) . . ?
C11 C15 Ce1 76.6(3) . . ?
C14 C15 Ce1 76.1(3) . . ?
C20 C15 Ce1 121.3(4) . . ?
C22 C21 P1 147.7(5) . . ?
C22 C21 Ce1 114.2(4) . . ?
P1 C21 Ce1 98.1(2) . . ?
O1 C22 C21 174.5(6) . . ?
C24 C23 C28 119.4(6) . . ?
C24 C23 P1 120.0(5) . . ?
C28 C23 P1 120.7(5) . . ?
C23 C24 C25 120.3(7) . . ?
C26 C25 C24 120.6(7) . . ?
C27 C26 C25 119.9(7) . . ?
C26 C27 C28 120.2(7) . . ?
C27 C28 C23 119.6(7) . . ?
C30 C29 C34 119.8(6) . . ?
C30 C29 P1 122.7(5) . . ?
C34 C29 P1 117.5(5) . . ?
C29 C30 C31 119.1(7) . . ?
C32 C31 C30 120.4(7) . . ?
C33 C32 C31 119.9(7) . . ?
C32 C33 C34 121.4(8) . . ?
C33 C34 C29 119.4(7) . . ?

loop_
_geom_bond_atom_site_label_1
_geom_bond_atom_site_label_2
_geom_bond_distance
_geom_bond_site_symmetry_2
_geom_bond_publ_flag
Ce1 O1 2.531(4) 2 ?
Ce1 C3 2.770(6) . ?
Ce1 C15 2.773(6) . ?
Ce1 C4 2.779(6) . ?
Ce1 C14 2.796(6) . ?
Ce1 C2 2.798(6) . ?
Ce1 C1 2.800(5) . ?
Ce1 C11 2.804(6) . ?
Ce1 C5 2.822(6) . ?
Ce1 C12 2.839(6) . ?
Ce1 C13 2.845(6) . ?
Ce1 C21 2.851(6) . ?
P1 C21 1.709(6) . ?
P1 C29 1.805(6) . ?
P1 C23 1.813(6) . ?
P1 S1 1.987(2) . ?
C1 C2 1.410(9) . ?
C1 C5 1.413(9) . ?
C1 C6 1.511(9) . ?
O1 C22 1.205(7) . ?
C2 C3 1.407(9) . ?
C2 C7 1.511(9) . ?
C3 C4 1.409(8) . ?
C3 C8 1.508(9) . ?
C4 C5 1.405(8) . ?
C4 C9 1.520(9) . ?
C5 C10 1.522(9) . ?
C11 C12 1.403(10) . ?
C11 C15 1.409(9) . ?
C11 C16 1.513(9) . ?
C12 C13 1.430(9) . ?
C12 C17 1.499(9) . ?
C13 C14 1.413(8) . ?
C13 C18 1.498(9) . ?
C14 C15 1.420(8) . ?
C14 C19 1.503(8) . ?
C15 C20 1.495(9) . ?
C21 C22 1.241(8) . ?
C23 C24 1.379(9) . ?
C23 C28 1.405(9) . ?
C24 C25 1.385(10) . ?
C25 C26 1.380(11) . ?
C26 C27 1.377(10) . ?
C27 C28 1.397(9) . ?
C29 C30 1.380(9) . ?
C29 C34 1.406(9) . ?
C30 C31 1.407(10) . ?
C31 C32 1.374(12) . ?
C32 C33 1.364(12) . ?
C33 C34 1.372(10) . ?
